data_7007807
loop_
_publ_author_name
'Lisnard, Laurent'
'Dolbecq, Anne'
'Mialane, Pierre'
'Marrot, J\'er\^ome'
'Rivi\`ere, Eric'
'Borshch, Serguei A.'
'Petit, S\'ebastien'
'Robert, Vincent'
'Duboc, Carole'
'McCormac, Timothy'
'S\'echeresse, Francis'

_publ_section_title
;
 Synthesis and characterizations of cyclic octanuclear mixed-valence
 vanadium(IV,V) clusters with polyoxometalate counterions.
;
_journal_issue 43
_journal_name_full 'Dalton transactions (Cambridge, England : 2003)'
_journal_page_first 5141
_journal_page_last 5148
_journal_paper_doi 10.1039/b610735d
_journal_year 2006
_chemical_formula_sum 'C90 H96 N18 O74 P3 V9 W11'
_chemical_formula_weight 5187.57
_chemical_name_systematic
;
?
;
_space_group_IT_number 12
_symmetry_cell_setting monoclinic
_symmetry_space_group_name_Hall '-C 2y'
_symmetry_space_group_name_H-M 'C 1 2/m 1'
_atom_sites_solution_hydrogens geom
_atom_sites_solution_primary direct
_atom_sites_solution_secondary difmap
_audit_creation_method SHELXL-97
_cell_angle_alpha 90.00
_cell_angle_beta 96.044(13)
_cell_angle_gamma 90.00
_cell_formula_units_Z 2
_cell_length_a 16.346(3)
_cell_length_b 20.059(4)
_cell_length_c 18.710(3)
_cell_measurement_reflns_used 11050
_cell_measurement_temperature 296(2)
_cell_measurement_theta_max 23.27
_cell_measurement_theta_min 1.61
_cell_volume 6100.6(19)
_computing_cell_refinement 'Bruker SMART'
_computing_data_collection 'Bruker SMART'
_computing_data_reduction 'Bruker SAINT'
_computing_molecular_graphics 'Bruker SHELXTL'
_computing_publication_material 'Bruker SHELXTL'
_computing_structure_refinement 'SHELXL-97 (Sheldrick, 1997)'
_computing_structure_solution 'SHELXS-97 (Sheldrick, 1990)'
_diffrn_ambient_temperature 296(2)
_diffrn_measured_fraction_theta_full 0.998
_diffrn_measured_fraction_theta_max 0.998
_diffrn_measurement_device_type 'CCD area detector'
_diffrn_measurement_method 'phi and omega scans'
_diffrn_radiation_monochromator graphite
_diffrn_radiation_source 'fine-focus sealed tube'
_diffrn_radiation_type MoK\a
_diffrn_radiation_wavelength 0.71073
_diffrn_reflns_av_R_equivalents 0.0371
_diffrn_reflns_av_sigmaI/netI 0.0391
_diffrn_reflns_limit_h_max 18
_diffrn_reflns_limit_h_min -16
_diffrn_reflns_limit_k_max 22
_diffrn_reflns_limit_k_min -22
_diffrn_reflns_limit_l_max 20
_diffrn_reflns_limit_l_min -17
_diffrn_reflns_number 13965
_diffrn_reflns_theta_full 23.27
_diffrn_reflns_theta_max 23.27
_diffrn_reflns_theta_min 1.61
_exptl_absorpt_coefficient_mu 11.129
_exptl_absorpt_correction_T_max 0.5548
_exptl_absorpt_correction_T_min 0.4024
_exptl_absorpt_correction_type multi-scan
_exptl_crystal_colour black
_exptl_crystal_density_diffrn 2.824
_exptl_crystal_density_method 'not measured'
_exptl_crystal_description parallelepiped
_exptl_crystal_F_000 4840
_exptl_crystal_size_max 0.10
_exptl_crystal_size_mid 0.06
_exptl_crystal_size_min 0.06
_refine_diff_density_max 2.794
_refine_diff_density_min -1.576
_refine_diff_density_rms 0.260
_refine_ls_extinction_method none
_refine_ls_goodness_of_fit_ref 1.071
_refine_ls_hydrogen_treatment constr
_refine_ls_matrix_type full
_refine_ls_number_parameters 421
_refine_ls_number_reflns 4542
_refine_ls_number_restraints 0
_refine_ls_restrained_S_all 1.071
_refine_ls_R_factor_all 0.0607
_refine_ls_R_factor_gt 0.0471
_refine_ls_shift/su_max 0.000
_refine_ls_shift/su_mean 0.000
_refine_ls_structure_factor_coef Fsqd
_refine_ls_weighting_details 'calc w=1/[\s^2^(Fo^2^)+(0.0880P)^2^+104.6534P] where P=(Fo^2^+2Fc^2^)/3'
_refine_ls_weighting_scheme calc
_refine_ls_wR_factor_gt 0.1374
_refine_ls_wR_factor_ref 0.1481
_reflns_number_gt 3745
_reflns_number_total 4542
_reflns_threshold_expression >2sigma(I)
_cod_data_source_file b610735d.txt
_cod_data_source_block dml5sa
_cod_depositor_comments
;
The following automatic conversions were performed:
'_symmetry_cell_setting' value 'Monoclinic' changed to 'monoclinic'
according to '/home/saulius/struct/CIF-dictionaries/cif_core.dic'
dictionary named 'cif_core.dic' version 2.4.1 from 2010-06-29.

Automatic conversion script
Id: cif_fix_enum 1527 2010-12-29 10:47:43Z saulius 
;
_cod_original_cell_volume 6101(2)
_cod_original_sg_symbol_H-M C2/m
_cod_database_code 7007807

loop_
_symmetry_equiv_pos_as_xyz
'x, y, z'
'-x, y, -z'
'x+1/2, y+1/2, z'
'-x+1/2, y+1/2, -z'
'-x, -y, -z'
'x, -y, z'
'-x+1/2, -y+1/2, -z'
'x+1/2, -y+1/2, z'

loop_
_atom_site_label
_atom_site_type_symbol
_atom_site_fract_x
_atom_site_fract_y
_atom_site_fract_z
_atom_site_U_iso_or_equiv
_atom_site_adp_type
_atom_site_occupancy
_atom_site_symmetry_multiplicity
_atom_site_calc_flag
_atom_site_refinement_flags
_atom_site_disorder_assembly
_atom_site_disorder_group
W1 W 0.01715(4) 0.08802(3) 0.33865(3) 0.0442(2) Uani 0.92 1 d P . .
V1 V 0.01715(4) 0.08802(3) 0.33865(3) 0.0442(2) Uani 0.08 1 d P . .
W2 W 0.18307(3) 0.08816(3) 0.47598(3) 0.0403(2) Uani 0.92 1 d P . .
V2 V 0.18307(3) 0.08816(3) 0.47598(3) 0.0403(2) Uani 0.08 1 d P . .
W3 W 0.0000 0.17685(4) 0.5000 0.0416(3) Uani 0.92 2 d SP . .
V3 V 0.0000 0.17685(4) 0.5000 0.0416(3) Uani 0.08 2 d SP . .
W4 W -0.16531(5) 0.0000 0.36132(4) 0.0420(3) Uani 0.92 2 d SP . .
V4 V -0.16531(5) 0.0000 0.36132(4) 0.0420(3) Uani 0.08 2 d SP . .
V5 V -0.49081(14) 0.08712(12) 0.15722(12) 0.0431(6) Uani 1 1 d . . .
V6 V -0.40438(13) 0.21746(11) 0.13138(12) 0.0397(6) Uani 1 1 d . . .
P1 P 0.0000 0.0000 0.5000 0.0201(12) Uani 1 4 d S . .
P2 P -0.5000 0.1431(2) 0.0000 0.0344(10) Uani 1 2 d S . .
O1 O 0.0259(6) 0.1301(5) 0.2624(5) 0.054(3) Uani 1 1 d . . .
O2 O 0.1255(6) 0.0929(6) 0.3823(5) 0.066(3) Uani 1 1 d . . .
O3 O 0.0400(9) 0.0000 0.3130(11) 0.082(6) Uani 1 2 d S . .
O4 O -0.0094(6) 0.1561(6) 0.4016(5) 0.066(3) Uani 1 1 d . . .
O5 O -0.0953(6) 0.0651(5) 0.3281(8) 0.075(4) Uani 1 1 d . . .
O6 O -0.0201(13) 0.0000 0.4167(11) 0.028(5) Uani 0.50 2 d SP . .
O7 O 0.2692(5) 0.1293(5) 0.4654(5) 0.054(3) Uani 1 1 d . . .
O8 O 0.1130(6) 0.1564(7) 0.5026(5) 0.071(4) Uani 1 1 d . . .
O9 O 0.1983(9) 0.0645(5) 0.5742(5) 0.074(4) Uani 1 1 d . . .
O10 O 0.2148(13) 0.0000 0.4549(8) 0.080(6) Uani 1 2 d S . .
O11 O -0.0926(15) 0.0000 0.4848(11) 0.104(7) Uani 1 2 d S . .
O12 O 0.0323(8) 0.0619(8) 0.4681(8) 0.030(4) Uani 0.50 1 d P . .
O13 O 0.0000 0.2588(7) 0.5000 0.074(5) Uani 1 2 d S . .
O14 O -0.2433(7) 0.0000 0.2968(7) 0.047(3) Uani 1 2 d S . .
O15 O -0.3920(5) 0.0914(5) 0.1554(5) 0.050(2) Uani 1 1 d . . .
O16 O -0.5119(7) 0.0000 0.1555(6) 0.041(3) Uani 1 2 d S . .
O17 O -0.5339(5) 0.1000(5) 0.0573(5) 0.044(2) Uani 1 1 d . . .
O18 O -0.4906(5) 0.1936(4) 0.1648(5) 0.043(2) Uani 1 1 d . . .
O19 O -0.4110(6) 0.2963(5) 0.1220(5) 0.052(2) Uani 1 1 d . . .
O20 O -0.4295(5) 0.1870(5) 0.0346(4) 0.041(2) Uani 1 1 d . . .
C1 C -0.4093(11) 0.0836(9) 0.3130(10) 0.068(5) Uani 1 1 d . . .
H1 H -0.3624 0.0745 0.2905 0.082 Uiso 1 1 calc R . .
C2 C -0.4015(14) 0.0892(14) 0.3831(11) 0.116(10) Uani 1 1 d . . .
H2 H -0.3519 0.0784 0.4096 0.139 Uiso 1 1 calc R . .
C3 C -0.464(2) 0.1101(17) 0.4159(19) 0.157(12) Uiso 1 1 d . . .
H3 H -0.4566 0.1250 0.4632 0.189 Uiso 1 1 calc R . .
C4 C -0.545(2) 0.1089(15) 0.3752(18) 0.148(11) Uiso 1 1 d . . .
H4 H -0.5920 0.1118 0.3984 0.178 Uiso 1 1 calc R . .
C5 C -0.5490(12) 0.1036(11) 0.3044(8) 0.080(6) Uani 1 1 d . . .
C6 C -0.6254(10) 0.1046(9) 0.2579(9) 0.066(5) Uani 1 1 d . . .
C7 C -0.7024(12) 0.1091(14) 0.2829(12) 0.106(8) Uani 1 1 d . . .
H7 H -0.7084 0.1124 0.3316 0.127 Uiso 1 1 calc R . .
C8 C -0.7707(12) 0.1081(12) 0.2302(13) 0.101(7) Uani 1 1 d . . .
H8 H -0.8233 0.1107 0.2447 0.121 Uiso 1 1 calc R . .
C9 C -0.7623(10) 0.1037(10) 0.1623(10) 0.074(5) Uani 1 1 d . . .
H9 H -0.8085 0.1006 0.1289 0.089 Uiso 1 1 calc R . .
C10 C -0.6845(10) 0.1037(9) 0.1393(10) 0.072(5) Uani 1 1 d . . .
H10 H -0.6785 0.1039 0.0904 0.086 Uiso 1 1 calc R . .
C11 C -0.2522(8) 0.1824(7) 0.0524(9) 0.055(4) Uani 1 1 d . . .
H11 H -0.2904 0.1800 0.0120 0.065 Uiso 1 1 calc R . .
C12 C -0.1681(11) 0.1724(9) 0.0441(11) 0.076(5) Uani 1 1 d . . .
H12 H -0.1520 0.1656 -0.0015 0.091 Uiso 1 1 calc R . .
C13 C -0.1129(10) 0.1726(11) 0.0993(13) 0.086(6) Uani 1 1 d . . .
H13 H -0.0580 0.1640 0.0940 0.104 Uiso 1 1 calc R . .
C14 C -0.1374(10) 0.1857(10) 0.1647(13) 0.086(6) Uani 1 1 d . . .
H14 H -0.0983 0.1880 0.2044 0.103 Uiso 1 1 calc R . .
C15 C -0.2226(8) 0.1960(7) 0.1740(8) 0.051(4) Uani 1 1 d . . .
C16 C -0.2555(9) 0.2100(7) 0.2414(8) 0.054(4) Uani 1 1 d . . .
C17 C -0.2090(11) 0.2100(8) 0.3070(10) 0.077(6) Uani 1 1 d . . .
H17 H -0.1536 0.1984 0.3114 0.092 Uiso 1 1 calc R . .
C18 C -0.2471(16) 0.2275(9) 0.3654(12) 0.105(9) Uani 1 1 d . . .
H18 H -0.2167 0.2293 0.4103 0.126 Uiso 1 1 calc R . .
C19 C -0.3315(14) 0.2429(9) 0.3593(9) 0.083(6) Uani 1 1 d . . .
H19 H -0.3581 0.2555 0.3987 0.100 Uiso 1 1 calc R . .
C20 C -0.3708(11) 0.2382(8) 0.2935(8) 0.066(5) Uani 1 1 d . . .
H20 H -0.4269 0.2471 0.2884 0.079 Uiso 1 1 calc R . .
N1 N -0.4809(7) 0.0903(6) 0.2720(6) 0.047(3) Uani 1 1 d . . .
N2 N -0.6177(7) 0.1034(6) 0.1875(7) 0.050(3) Uani 1 1 d . . .
N3 N -0.2784(6) 0.1949(6) 0.1152(6) 0.045(3) Uani 1 1 d . . .
N4 N -0.3370(7) 0.2221(5) 0.2351(6) 0.046(3) Uani 1 1 d . . .

loop_
_atom_site_aniso_label
_atom_site_aniso_U_11
_atom_site_aniso_U_22
_atom_site_aniso_U_33
_atom_site_aniso_U_23
_atom_site_aniso_U_13
_atom_site_aniso_U_12
W1 0.0323(4) 0.0611(4) 0.0393(4) 0.0124(3) 0.0043(3) 0.0004(3)
V1 0.0323(4) 0.0611(4) 0.0393(4) 0.0124(3) 0.0043(3) 0.0004(3)
W2 0.0300(3) 0.0576(4) 0.0336(4) 0.0012(3) 0.0045(3) -0.0114(3)
V2 0.0300(3) 0.0576(4) 0.0336(4) 0.0012(3) 0.0045(3) -0.0114(3)
W3 0.0370(5) 0.0427(5) 0.0454(5) 0.000 0.0056(4) 0.000
V3 0.0370(5) 0.0427(5) 0.0454(5) 0.000 0.0056(4) 0.000
W4 0.0304(5) 0.0551(6) 0.0375(5) 0.000 -0.0105(4) 0.000
V4 0.0304(5) 0.0551(6) 0.0375(5) 0.000 -0.0105(4) 0.000
V5 0.0339(12) 0.0598(15) 0.0363(13) 0.0050(11) 0.0077(10) 0.0088(11)
V6 0.0276(11) 0.0490(14) 0.0406(13) -0.0072(10) -0.0060(10) 0.0062(10)
P1 0.014(3) 0.031(3) 0.015(3) 0.000 0.001(2) 0.000
P2 0.024(2) 0.050(3) 0.029(2) 0.000 0.0030(19) 0.000
O1 0.044(5) 0.075(7) 0.044(6) 0.025(5) 0.010(4) 0.016(5)
O2 0.040(6) 0.117(10) 0.039(6) -0.032(6) -0.006(5) 0.019(6)
O3 0.029(8) 0.057(10) 0.160(18) 0.000 0.017(9) 0.000
O4 0.033(5) 0.108(9) 0.054(6) -0.027(6) -0.006(5) 0.025(6)
O5 0.021(5) 0.052(6) 0.155(12) -0.006(7) 0.020(6) 0.003(5)
O6 0.030(12) 0.036(12) 0.016(11) 0.000 -0.003(9) 0.000
O7 0.032(5) 0.077(7) 0.053(6) -0.007(5) 0.010(4) -0.022(5)
O8 0.037(6) 0.127(10) 0.046(6) -0.030(6) -0.007(5) 0.030(6)
O9 0.151(12) 0.047(6) 0.025(5) 0.006(5) 0.015(6) 0.009(7)
O10 0.163(18) 0.047(9) 0.032(8) 0.000 0.015(10) 0.000
O11 0.124(18) 0.090(14) 0.096(15) 0.000 0.004(13) 0.000
O12 0.011(7) 0.056(10) 0.025(8) 0.003(8) 0.010(7) -0.003(7)
O13 0.078(11) 0.044(9) 0.093(12) 0.000 -0.017(9) 0.000
O14 0.028(7) 0.068(9) 0.041(8) 0.000 -0.017(6) 0.000
O15 0.030(5) 0.058(6) 0.062(7) 0.000(5) 0.010(4) 0.010(4)
O16 0.039(7) 0.052(8) 0.032(7) 0.000 0.011(6) 0.000
O17 0.040(5) 0.060(6) 0.030(5) 0.001(4) 0.002(4) -0.002(4)
O18 0.040(5) 0.047(5) 0.041(5) 0.000(4) -0.001(4) 0.006(4)
O19 0.045(6) 0.052(6) 0.058(6) 0.006(5) -0.003(5) 0.003(5)
O20 0.034(5) 0.055(6) 0.033(5) -0.005(4) -0.002(4) -0.008(4)
C1 0.055(10) 0.079(12) 0.067(12) 0.013(9) -0.008(9) 0.020(9)
C2 0.078(15) 0.21(3) 0.055(13) -0.037(15) -0.020(11) 0.046(16)
C5 0.081(13) 0.136(17) 0.023(8) -0.008(9) 0.011(8) 0.029(12)
C6 0.049(10) 0.097(13) 0.055(11) 0.000(9) 0.020(8) 0.028(9)
C7 0.055(12) 0.19(2) 0.079(14) 0.012(15) 0.042(11) 0.023(14)
C8 0.051(12) 0.14(2) 0.120(19) 0.004(16) 0.047(13) 0.015(12)
C9 0.036(9) 0.127(16) 0.058(11) 0.007(11) 0.004(8) 0.020(10)
C10 0.047(10) 0.100(14) 0.068(12) 0.034(10) 0.005(9) 0.007(9)
C11 0.034(8) 0.055(9) 0.074(11) -0.008(8) 0.005(7) -0.003(7)
C12 0.059(11) 0.082(13) 0.093(14) 0.006(11) 0.037(11) 0.004(10)
C13 0.028(9) 0.114(17) 0.118(18) 0.008(14) 0.014(11) 0.005(9)
C14 0.031(9) 0.092(14) 0.124(18) 0.003(13) -0.040(11) -0.011(9)
C15 0.034(8) 0.052(9) 0.063(10) -0.004(8) -0.008(7) 0.007(7)
C16 0.060(10) 0.037(8) 0.055(10) -0.011(7) -0.031(8) 0.007(7)
C17 0.076(12) 0.059(10) 0.084(14) -0.018(10) -0.044(11) 0.027(9)
C18 0.15(2) 0.062(12) 0.081(15) -0.035(11) -0.070(15) 0.017(13)
C19 0.132(18) 0.059(11) 0.053(11) -0.021(9) -0.017(11) 0.028(12)
C20 0.086(12) 0.052(9) 0.054(10) -0.024(8) -0.020(9) 0.017(9)
N1 0.041(7) 0.063(8) 0.038(7) -0.003(5) 0.007(6) 0.013(6)
N2 0.037(7) 0.058(7) 0.055(8) 0.005(6) 0.009(6) 0.007(6)
N3 0.033(6) 0.044(6) 0.057(8) -0.011(6) -0.001(6) 0.002(5)
N4 0.056(7) 0.034(6) 0.045(7) -0.017(5) -0.016(6) 0.015(5)

loop_
_atom_type_symbol
_atom_type_description
_atom_type_scat_dispersion_real
_atom_type_scat_dispersion_imag
_atom_type_scat_source
O O 0.0106 0.0060 'International Tables Vol C Tables 4.2.6.8 and 6.1.1.4'
V V 0.3005 0.5294 'International Tables Vol C Tables 4.2.6.8 and 6.1.1.4'
W W -0.8490 6.8722 'International Tables Vol C Tables 4.2.6.8 and 6.1.1.4'
P P 0.1023 0.0942 'International Tables Vol C Tables 4.2.6.8 and 6.1.1.4'
C C 0.0033 0.0016 'International Tables Vol C Tables 4.2.6.8 and 6.1.1.4'
N N 0.0061 0.0033 'International Tables Vol C Tables 4.2.6.8 and 6.1.1.4'
H H 0.0000 0.0000 'International Tables Vol C Tables 4.2.6.8 and 6.1.1.4'

loop_
_geom_angle_atom_site_label_1
_geom_angle_atom_site_label_2
_geom_angle_atom_site_label_3
_geom_angle
_geom_angle_site_symmetry_1
_geom_angle_site_symmetry_3
_geom_angle_publ_flag
O1 W1 O2 100.6(5) . . ?
O1 W1 O3 102.6(7) . . ?
O2 W1 O3 87.5(6) . . ?
O1 W1 O4 102.3(5) . . ?
O2 W1 O4 87.7(4) . . ?
O3 W1 O4 155.1(7) . . ?
O1 W1 O5 101.7(5) . . ?
O2 W1 O5 157.7(6) . . ?
O3 W1 O5 87.8(5) . . ?
O4 W1 O5 87.5(5) . . ?
O1 W1 O6 159.1(6) . . ?
O2 W1 O6 93.5(6) . . ?
O3 W1 O6 62.3(7) . . ?
O4 W1 O6 93.6(5) . . ?
O5 W1 O6 65.1(6) . . ?
O1 W1 O12 159.2(5) . . ?
O2 W1 O12 65.8(5) . . ?
O3 W1 O12 92.8(7) . . ?
O4 W1 O12 63.0(5) . . ?
O5 W1 O12 92.7(5) . . ?
O6 W1 O12 41.8(6) . . ?
O7 W2 O8 102.6(5) . . ?
O7 W2 O9 102.4(5) . . ?
O8 W2 O9 87.0(5) . . ?
O7 W2 O10 100.6(7) . . ?
O8 W2 O10 156.8(7) . . ?
O9 W2 O10 87.6(5) . . ?
O7 W2 O2 102.0(5) . . ?
O8 W2 O2 87.2(4) . . ?
O9 W2 O2 155.6(6) . . ?
O10 W2 O2 88.5(6) . . ?
O7 W2 O11 159.0(6) . 5_556 ?
O8 W2 O11 92.4(6) . 5_556 ?
O9 W2 O11 63.4(6) . 5_556 ?
O10 W2 O11 65.1(7) . 5_556 ?
O2 W2 O11 93.2(6) . 5_556 ?
O7 W2 O12 159.5(5) . . ?
O8 W2 O12 63.1(5) . . ?
O9 W2 O12 91.9(5) . . ?
O10 W2 O12 94.6(7) . . ?
O2 W2 O12 64.4(5) . . ?
O11 W2 O12 41.5(6) 5_556 . ?
O13 W3 O4 102.8(4) . . ?
O13 W3 O4 102.8(4) . 2_556 ?
O4 W3 O4 154.5(8) . 2_556 ?
O13 W3 O8 102.5(4) . . ?
O4 W3 O8 87.5(4) . . ?
O4 W3 O8 87.0(4) 2_556 . ?
O13 W3 O8 102.5(4) . 2_556 ?
O4 W3 O8 87.0(4) . 2_556 ?
O4 W3 O8 87.5(4) 2_556 2_556 ?
O8 W3 O8 154.9(8) . 2_556 ?
O13 W3 O12 160.0(3) . 2_556 ?
O4 W3 O12 91.9(5) . 2_556 ?
O4 W3 O12 63.3(5) 2_556 2_556 ?
O8 W3 O12 91.4(5) . 2_556 ?
O8 W3 O12 64.3(5) 2_556 2_556 ?
O13 W3 O12 160.0(3) . . ?
O4 W3 O12 63.3(5) . . ?
O4 W3 O12 91.9(5) 2_556 . ?
O8 W3 O12 64.3(5) . . ?
O8 W3 O12 91.4(5) 2_556 . ?
O12 W3 O12 39.9(6) 2_556 . ?
O14 W4 O5 102.0(5) . 6 ?
O14 W4 O5 102.0(5) . . ?
O5 W4 O5 87.7(6) 6 . ?
O14 W4 O9 102.4(5) . 2_556 ?
O5 W4 O9 155.6(6) 6 2_556 ?
O5 W4 O9 87.7(5) . 2_556 ?
O14 W4 O9 102.4(5) . 5_556 ?
O5 W4 O9 87.7(5) 6 5_556 ?
O5 W4 O9 155.6(6) . 5_556 ?
O9 W4 O9 86.7(6) 2_556 5_556 ?
O14 W4 O11 158.6(7) . . ?
O5 W4 O11 93.4(6) 6 . ?
O5 W4 O11 93.4(6) . . ?
O9 W4 O11 63.0(5) 2_556 . ?
O9 W4 O11 63.0(5) 5_556 . ?
O14 W4 O6 158.2(7) . . ?
O5 W4 O6 63.3(5) 6 . ?
O5 W4 O6 63.3(5) . . ?
O9 W4 O6 93.3(5) 2_556 . ?
O9 W4 O6 93.3(5) 5_556 . ?
O11 W4 O6 43.2(7) . . ?
O15 V5 O16 104.0(5) . . ?
O15 V5 O17 103.5(5) . . ?
O16 V5 O17 93.6(5) . . ?
O15 V5 N1 92.8(5) . . ?
O16 V5 N1 92.4(5) . . ?
O17 V5 N1 160.6(4) . . ?
O15 V5 O18 87.3(4) . . ?
O16 V5 O18 168.4(5) . . ?
O17 V5 O18 85.9(4) . . ?
N1 V5 O18 84.5(4) . . ?
O15 V5 N2 162.2(5) . . ?
O16 V5 N2 88.0(5) . . ?
O17 V5 N2 88.4(4) . . ?
N1 V5 N2 73.4(4) . . ?
O18 V5 N2 80.3(4) . . ?
O15 V5 V6 58.0(3) . . ?
O16 V5 V6 159.2(4) . . ?
O17 V5 V6 81.9(3) . . ?
N1 V5 V6 98.4(3) . . ?
O18 V5 V6 32.1(2) . . ?
N2 V5 V6 112.0(3) . . ?
O19 V6 O18 106.0(5) . . ?
O19 V6 O20 101.9(5) . . ?
O18 V6 O20 99.1(4) . . ?
O19 V6 N4 94.6(5) . . ?
O18 V6 N4 92.7(5) . . ?
O20 V6 N4 156.1(4) . . ?
O19 V6 N3 104.3(5) . . ?
O18 V6 N3 147.8(4) . . ?
O20 V6 N3 85.0(4) . . ?
N4 V6 N3 74.2(4) . . ?
O19 V6 V5 147.7(4) . . ?
O18 V6 V5 43.0(3) . . ?
O20 V6 V5 79.6(3) . . ?
N4 V6 V5 95.6(3) . . ?
N3 V6 V5 108.0(3) . . ?
O12 P1 O12 112.0(11) . 6 ?
O12 P1 O12 68.0(11) . 2_556 ?
O12 P1 O12 179.997(3) 6 2_556 ?
O12 P1 O12 180.0(7) . 5_556 ?
O12 P1 O12 68.0(11) 6 5_556 ?
O12 P1 O12 112.0(11) 2_556 5_556 ?
O12 P1 O11 71.7(7) . 5_556 ?
O12 P1 O11 71.7(7) 6 5_556 ?
O12 P1 O11 108.3(7) 2_556 5_556 ?
O12 P1 O11 108.3(7) 5_556 5_556 ?
O12 P1 O11 108.3(7) . . ?
O12 P1 O11 108.2(7) 6 . ?
O12 P1 O11 71.7(7) 2_556 . ?
O12 P1 O11 71.7(7) 5_556 . ?
O11 P1 O11 179.999(1) 5_556 . ?
O12 P1 O6 110.7(7) . 5_556 ?
O12 P1 O6 110.7(7) 6 5_556 ?
O12 P1 O6 69.3(7) 2_556 5_556 ?
O12 P1 O6 69.3(7) 5_556 5_556 ?
O11 P1 O6 73.1(11) 5_556 5_556 ?
O11 P1 O6 106.9(11) . 5_556 ?
O12 P1 O6 69.3(7) . . ?
O12 P1 O6 69.3(7) 6 . ?
O12 P1 O6 110.7(7) 2_556 . ?
O12 P1 O6 110.7(7) 5_556 . ?
O11 P1 O6 106.9(11) 5_556 . ?
O11 P1 O6 73.1(11) . . ?
O6 P1 O6 179.998(2) 5_556 . ?
O17 P2 O17 111.1(8) 2_455 . ?
O17 P2 O20 109.9(5) 2_455 2_455 ?
O17 P2 O20 107.9(5) . 2_455 ?
O17 P2 O20 107.9(5) 2_455 . ?
O17 P2 O20 109.9(5) . . ?
O20 P2 O20 110.1(7) 2_455 . ?
W1 O2 W2 138.8(6) . . ?
W1 O3 V1 140.2(11) . 6 ?
W1 O3 W1 140.2(11) . 6 ?
V1 O3 W1 0.00(5) 6 6 ?
W3 O4 W1 140.6(6) . . ?
W4 O5 W1 139.0(7) . . ?
P1 O6 O12 53.7(7) . . ?
P1 O6 O12 53.7(7) . 6 ?
O12 O6 O12 91.1(14) . 6 ?
P1 O6 V1 124.5(6) . 6 ?
O12 O6 V1 135.8(12) . 6 ?
O12 O6 V1 70.8(6) 6 6 ?
P1 O6 W1 124.5(6) . 6 ?
O12 O6 W1 135.8(12) . 6 ?
O12 O6 W1 70.8(6) 6 6 ?
V1 O6 W1 0.00(3) 6 6 ?
P1 O6 W1 124.5(6) . . ?
O12 O6 W1 70.8(6) . . ?
O12 O6 W1 135.8(12) 6 . ?
V1 O6 W1 94.2(7) 6 . ?
W1 O6 W1 94.2(7) 6 . ?
P1 O6 W4 120.5(11) . . ?
O12 O6 W4 128.5(8) . . ?
O12 O6 W4 128.5(8) 6 . ?
V1 O6 W4 92.2(6) 6 . ?
W1 O6 W4 92.2(6) 6 . ?
W1 O6 W4 92.2(6) . . ?
W3 O8 W2 140.5(7) . . ?
V4 O9 W4 0.00(5) 5_556 5_556 ?
V4 O9 W2 141.0(7) 5_556 . ?
W4 O9 W2 141.0(7) 5_556 . ?
W2 O10 V2 137.7(11) . 6 ?
W2 O10 W2 137.7(11) . 6 ?
V2 O10 W2 0.00(4) 6 6 ?
P1 O11 O12 53.8(8) . 2_556 ?
P1 O11 O12 53.8(8) . 5_556 ?
O12 O11 O12 89.5(15) 2_556 5_556 ?
P1 O11 W2 124.4(7) . 5_556 ?
O12 O11 W2 132.6(12) 2_556 5_556 ?
O12 O11 W2 70.6(6) 5_556 5_556 ?
P1 O11 V2 124.4(7) . 5_556 ?
O12 O11 V2 132.6(12) 2_556 5_556 ?
O12 O11 V2 70.6(6) 5_556 5_556 ?
W2 O11 V2 0.00(3) 5_556 5_556 ?
P1 O11 W2 124.4(7) . 2_556 ?
O12 O11 W2 70.6(6) 2_556 2_556 ?
O12 O11 W2 132.6(12) 5_556 2_556 ?
W2 O11 W2 91.6(8) 5_556 2_556 ?
V2 O11 W2 91.6(8) 5_556 2_556 ?
P1 O11 V2 124.4(7) . 2_556 ?
O12 O11 V2 70.6(6) 2_556 2_556 ?
O12 O11 V2 132.6(12) 5_556 2_556 ?
W2 O11 V2 91.6(8) 5_556 2_556 ?
V2 O11 V2 91.6(8) 5_556 2_556 ?
W2 O11 V2 0.00(3) 2_556 2_556 ?
P1 O11 W4 123.2(12) . . ?
O12 O11 W4 130.8(8) 2_556 . ?
O12 O11 W4 130.8(8) 5_556 . ?
W2 O11 W4 91.9(7) 5_556 . ?
V2 O11 W4 91.9(7) 5_556 . ?
W2 O11 W4 91.9(7) 2_556 . ?
V2 O11 W4 91.9(7) 2_556 . ?
P1 O12 O12 56.0(6) . 2_556 ?
P1 O12 O6 57.0(8) . . ?
O12 O12 O6 94.8(11) 2_556 . ?
P1 O12 O11 54.5(9) . 5_556 ?
O12 O12 O11 90.3(11) 2_556 5_556 ?
O6 O12 O11 89.5(11) . 5_556 ?
P1 O12 W3 126.0(7) . . ?
O12 O12 W3 70.0(3) 2_556 . ?
O6 O12 W3 134.4(9) . . ?
O11 O12 W3 131.6(10) 5_556 . ?
P1 O12 W1 124.4(9) . . ?
O12 O12 W1 134.0(12) 2_556 . ?
O6 O12 W1 67.4(7) . . ?
O11 O12 W1 129.4(10) 5_556 . ?
W3 O12 W1 92.1(5) . . ?
P1 O12 W2 122.4(8) . . ?
O12 O12 W2 130.3(12) 2_556 . ?
O6 O12 W2 127.3(10) . . ?
O11 O12 W2 68.0(8) 5_556 . ?
W3 O12 W2 91.3(5) . . ?
W1 O12 W2 90.5(4) . . ?
V5 O16 V5 157.8(8) . 6 ?
P2 O17 V5 129.0(5) . . ?
V6 O18 V5 104.9(4) . . ?
P2 O20 V6 131.1(5) . . ?
C2 C1 N1 123.6(18) . . ?
C2 C1 H1 118.2 . . ?
N1 C1 H1 118.2 . . ?
C1 C2 C3 120(2) . . ?
C1 C2 H2 120.1 . . ?
C3 C2 H2 120.1 . . ?
C2 C3 C4 117(3) . . ?
C2 C3 H3 121.4 . . ?
C4 C3 H3 121.4 . . ?
C5 C4 C3 119(3) . . ?
C5 C4 H4 120.7 . . ?
C3 C4 H4 120.7 . . ?
C4 C5 N1 120(2) . . ?
C4 C5 C6 124(2) . . ?
N1 C5 C6 115.7(13) . . ?
N2 C6 C7 121.0(17) . . ?
N2 C6 C5 115.3(13) . . ?
C7 C6 C5 123.6(16) . . ?
C6 C7 C8 116.2(18) . . ?
C6 C7 H7 121.9 . . ?
C8 C7 H7 121.9 . . ?
C9 C8 C7 121.9(17) . . ?
C9 C8 H8 119.1 . . ?
C7 C8 H8 119.1 . . ?
C8 C9 C10 120.0(18) . . ?
C8 C9 H9 120.0 . . ?
C10 C9 H9 120.0 . . ?
N2 C10 C9 120.1(16) . . ?
N2 C10 H10 120.0 . . ?
C9 C10 H10 120.0 . . ?
N3 C11 C12 122.4(16) . . ?
N3 C11 H11 118.8 . . ?
C12 C11 H11 118.8 . . ?
C13 C12 C11 121.0(18) . . ?
C13 C12 H12 119.5 . . ?
C11 C12 H12 119.5 . . ?
C12 C13 C14 118.2(16) . . ?
C12 C13 H13 120.9 . . ?
C14 C13 H13 120.9 . . ?
C13 C14 C15 121.4(16) . . ?
C13 C14 H14 119.3 . . ?
C15 C14 H14 119.3 . . ?
N3 C15 C14 118.5(15) . . ?
N3 C15 C16 115.5(12) . . ?
C14 C15 C16 125.9(15) . . ?
N4 C16 C17 121.8(16) . . ?
N4 C16 C15 114.4(12) . . ?
C17 C16 C15 123.8(16) . . ?
C18 C17 C16 117.5(17) . . ?
C18 C17 H17 121.3 . . ?
C16 C17 H17 121.3 . . ?
C17 C18 C19 121.3(17) . . ?
C17 C18 H18 119.3 . . ?
C19 C18 H18 119.3 . . ?
C20 C19 C18 115.7(19) . . ?
C20 C19 H19 122.2 . . ?
C18 C19 H19 122.2 . . ?
N4 C20 C19 125.6(18) . . ?
N4 C20 H20 117.2 . . ?
C19 C20 H20 117.2 . . ?
C1 N1 C5 118.4(14) . . ?
C1 N1 V5 122.9(11) . . ?
C5 N1 V5 118.6(10) . . ?
C6 N2 C10 120.5(13) . . ?
C6 N2 V5 116.1(10) . . ?
C10 N2 V5 122.9(11) . . ?
C11 N3 C15 118.3(12) . . ?
C11 N3 V6 124.7(10) . . ?
C15 N3 V6 117.0(9) . . ?
C20 N4 C16 118.0(13) . . ?
C20 N4 V6 123.1(10) . . ?
C16 N4 V6 118.9(10) . . ?

loop_
_geom_bond_atom_site_label_1
_geom_bond_atom_site_label_2
_geom_bond_distance
_geom_bond_site_symmetry_2
_geom_bond_publ_flag
W1 O1 1.675(9) . ?
W1 O2 1.872(10) . ?
W1 O3 1.877(6) . ?
W1 O4 1.884(10) . ?
W1 O5 1.885(9) . ?
W1 O6 2.410(14) . ?
W1 O12 2.465(15) . ?
W2 O7 1.662(8) . ?
W2 O8 1.886(10) . ?
W2 O9 1.889(9) . ?
W2 O10 1.896(7) . ?
W2 O2 1.903(10) . ?
W2 O11 2.466(16) 5_556 ?
W2 O12 2.510(14) . ?
W3 O13 1.644(15) . ?
W3 O4 1.879(10) . ?
W3 O4 1.879(10) 2_556 ?
W3 O8 1.887(9) . ?
W3 O8 1.887(9) 2_556 ?
W3 O12 2.454(17) 2_556 ?
W3 O12 2.454(17) . ?
W4 O14 1.660(11) . ?
W4 O5 1.884(11) 6 ?
W4 O5 1.884(11) . ?
W4 O9 1.886(10) 2_556 ?
W4 O9 1.886(10) 5_556 ?
W4 O11 2.48(2) . ?
W4 O6 2.49(2) . ?
V5 O15 1.622(9) . ?
V5 O16 1.781(3) . ?
V5 O17 1.944(9) . ?
V5 N1 2.137(11) . ?
V5 O18 2.141(9) . ?
V5 N2 2.231(11) . ?
V5 V6 3.035(3) . ?
V6 O19 1.594(10) . ?
V6 O18 1.670(9) . ?
V6 O20 1.915(8) . ?
V6 N4 2.129(11) . ?
V6 N3 2.161(11) . ?
P1 O12 1.497(16) . ?
P1 O12 1.497(16) 6 ?
P1 O12 1.497(16) 2_556 ?
P1 O12 1.497(16) 5_556 ?
P1 O11 1.51(2) 5_556 ?
P1 O11 1.51(2) . ?
P1 O6 1.56(2) 5_556 ?
P1 O6 1.56(2) . ?
P2 O17 1.526(9) 2_455 ?
P2 O17 1.526(9) . ?
P2 O20 1.538(9) 2_455 ?
P2 O20 1.538(9) . ?
O3 V1 1.878(6) 6 ?
O3 W1 1.878(6) 6 ?
O6 O12 1.74(2) . ?
O6 O12 1.74(2) 6 ?
O6 V1 2.410(14) 6 ?
O6 W1 2.410(14) 6 ?
O9 V4 1.886(10) 5_556 ?
O9 W4 1.886(10) 5_556 ?
O10 V2 1.896(7) 6 ?
O10 W2 1.896(7) 6 ?
O11 O12 1.76(2) 2_556 ?
O11 O12 1.76(2) 5_556 ?
O11 W2 2.466(16) 5_556 ?
O11 V2 2.466(16) 5_556 ?
O11 W2 2.466(16) 2_556 ?
O11 V2 2.466(16) 2_556 ?
O12 O12 1.68(3) 2_556 ?
O12 O11 1.76(2) 5_556 ?
O16 V5 1.781(3) 6 ?
C1 C2 1.31(2) . ?
C1 N1 1.338(19) . ?
C1 H1 0.9300 . ?
C2 C3 1.31(4) . ?
C2 H2 0.9300 . ?
C3 C4 1.45(4) . ?
C3 H3 0.9300 . ?
C4 C5 1.32(3) . ?
C4 H4 0.9300 . ?
C5 N1 1.35(2) . ?
C5 C6 1.44(2) . ?
C6 N2 1.335(19) . ?
C6 C7 1.39(2) . ?
C7 C8 1.41(3) . ?
C7 H7 0.9300 . ?
C8 C9 1.30(3) . ?
C8 H8 0.9300 . ?
C9 C10 1.38(2) . ?
C9 H9 0.9300 . ?
C10 N2 1.34(2) . ?
C10 H10 0.9300 . ?
C11 N3 1.317(18) . ?
C11 C12 1.41(2) . ?
C11 H11 0.9300 . ?
C12 C13 1.30(3) . ?
C12 H12 0.9300 . ?
C13 C14 1.35(3) . ?
C13 H13 0.9300 . ?
C14 C15 1.44(2) . ?
C14 H14 0.9300 . ?
C15 N3 1.353(17) . ?
C15 C16 1.45(2) . ?
C16 N4 1.348(18) . ?
C16 C17 1.38(2) . ?
C17 C18 1.36(3) . ?
C17 H17 0.9300 . ?
C18 C19 1.41(3) . ?
C18 H18 0.9300 . ?
C19 C20 1.33(2) . ?
C19 H19 0.9300 . ?
C20 N4 1.32(2) . ?
C20 H20 0.9300 . ?
